data_2000819
loop_
_publ_author_name
'Cs\"oregh, I.'
'Huskowska, E.'
'Legendziewicz, J.'

_publ_section_title
;
 Structure of a neodymium diglycine complex,
 [Nd(Gly-Gly)~2~(H~2~O)~2~](ClO~4~)~3~.2H~2~O
;
_journal_issue 6
_journal_name_full 'Acta Crystallographica Section C'
_journal_page_first 1030
_journal_page_last 1033
_journal_paper_doi 10.1107/S0108270191014257
_journal_volume 48
_journal_year 1992
_chemical_formula_sum 'C8 H24 Cl3 N4 Nd O22'
_chemical_formula_weight 778.89
_space_group_IT_number 14
_space_group_name_Hall '-P 2yn'
_space_group_name_H-M_alt 'P 1 21/n 1'
_symmetry_cell_setting monoclinic
_symmetry_space_group_name_Hall '-P 2yn'
_symmetry_space_group_name_H-M 'P 1 21/n 1'
_cell_angle_alpha 90
_cell_angle_beta 91.250(10)
_cell_angle_gamma 90
_cell_formula_units_Z 4
_cell_length_a 12.0820(10)
_cell_length_b 8.9650(10)
_cell_length_c 22.888(2)
_cell_volume 2478.5(4)
_diffrn_radiation_type Mo
_diffrn_radiation_wavelength 0.71069
_exptl_absorpt_coefficient_mu 2.529
_exptl_crystal_density_diffrn 2.0874
_exptl_crystal_density_meas 2.088
_exptl_crystal_F_000 1548
_cod_data_source_file ka0012.cif
_cod_data_source_block ka0012a
_cod_original_cell_volume 2478.5(3)
_cod_original_formula_sum 'C8 H24 Cl3 N4 Nd1 O22'
_cod_database_code 2000819

loop_
_space_group_symop_id
_space_group_symop_operation_xyz
1 x,y,z
2 -x+1/2,y+1/2,-z+1/2
3 -x,-y,-z
4 x+1/2,-y+1/2,z+1/2

loop_
_atom_site_label
_atom_site_fract_x
_atom_site_fract_y
_atom_site_fract_z
_atom_site_U_iso_or_equiv
Nd -.002100(10) .09932(2) .078110(10) .02280(10)
O(W1) -.0536(3) .0184(3) .18020(10) .0410(10)
O(W2) .1677(3) .0612(4) .1398(2) .0560(10)
O(1) .0549(3) -.2758(3) -.00100(10) .0330(10)
O(2) .0282(3) -.1730(3) .08710(10) .0340(10)
C(1) .0532(3) -.2785(3) .0538(2) .0270(10)
C(2) .0868(4) -.4264(4) .0804(2) .0390(10)
N(3) .0667(3) -.4391(3) .1426(2) .0340(10)
C(4) .0347(3) -.5652(4) .1656(2) .0270(10)
O(4) .0132(3) -.6788(3) .13610(10) .0380(10)
C(5) .0221(4) -.5732(4) .2312(2) .0400(10)
N(6) .0446(3) -.7261(4) .2514(2) .0410(10)
O(1') .1805(3) .2375(4) .0330(2) .0520(10)
O(2') .1177(2) .0257(3) -.00300(10) .0290(10)
C(1') .1849(3) .1369(4) -.0041(2) .0330(10)
C(2') .2626(4) .1472(5) -.0543(3) .049(2)
N(3') .3302(3) .0157(4) -.0632(2) .0430(10)
C(4') .2970(4) -.1129(5) -.0861(2) .0380(10)
O(4') .1991(3) -.1459(4) -.0987(2) .0410(10)
C(5') .3895(4) -.2226(7) -.0963(3) .061(2)
N(6') .34665(3) -.3590(5) -.1245(2) .058(2)
Cl(1) -.25360(10) .2171(2) .28230(10) .049(3)
O(11a) -.2232(5) .3630(6) .3044(3) .073(2)
O(12a) -.1655(8) .1239(10) .3017(4) .103(3)
O(12b) -.2396(19) .086(2) .3104(10) .078(6)
O(13a) -.3523(9) .1844(13) .3089(5) .098(3)
O(13b) -.3740(10) .2243(15) .2696(6) .078(4)
O(13c) -.3180(17) .128(2) .3264(9) .048(4)
O(14a) -.2151(7) .2204(9) .2239(4) .083(2)
O(14b) -.2879(11) .1880(15) .2232(6) .103(4)
Cl(2) .13790(10) .8473(2) .2883(5) .0498(3)
O(21a) .0576(7) .9512(10) .3062(4) .052(2)
O(21b) .026(2) .880(3) .2939(12) .088(8)
O(21c) .109(2) .999(3) .3023(11) .082(7)
O(21d) .084(5) .892(5) .338(2) .112(15)
O(22a) .1138(7) .7100(9) .3237(4) .087(2)
O(23a) .1295(9) .8113(11) .2268(5) .062(3)
O(23b) .0883(11) .7934(14) .2341(5) .058(3)
O(23c) .1879(18) .766(3) .2472(10) .069(6)
O(24a) .2480(10) .8865(13) .2929(5) .105(3)
O(24b) .1897(13) 1.0130(18) .2751(7) .086(4)
O(24c) .1873(18) .812(3) .3431(9) .176(7)
O(24d) .243(3) .778(4) .3014(14) .081(8)
Cl(3) .1051(2) .3148(2) .40960(10) .0705(5)
O(31a) .0866(7) .4632(10) .4314(4) .107(3)
O(31b) .0519(13) .3717(18) .4579(7) .076(4)
O(32a) .1598(8) .2259(11) .4539(4) .131(3)
O(32b) .213(2) .282(3) .4243(12) .087(8)
O(33a) .0125(7) .2358(9) .3858(4) .127(3)
O(34a) .1839(6) .3139(9) .3632(3) .094(2)
O(34b) .089(3) .421(3) .3652(14) .153(11)
O(W3) .7950(5) .4914(5) .0478(2) .086(2)
O(W4) .6031(13) .5833(12) -.0479(5) .264(9)

loop_
_geom_bond_atom_site_label_1
_geom_bond_atom_site_label_2
_geom_bond_distance
Nd O(W1) 2.538(3)
Nd O(2) 2.477(3)
Nd O(2') 2.469(3)
Nd O(4) 2.397(3)
Nd O(4') 2.472(3)
Nd O(W2) 2.489(4)
Nd O(1') 2.751(4)
Nd O(1) 2.444(3)
Nd O(2') 2.461(3)
